data_7103260
loop_
_publ_author_name
'Dugan, Emily'
'Wang, Zhenqiang'
'Okamura, Marilyn'
'Medina, Annette'
'Cohen, Seth M'

_publ_section_title
;
 Covalent modification of a metal-organic framework with isocyanates:
 probing substrate scope and reactivity.
;
_journal_issue 29
_journal_name_full 'Chemical communications (Cambridge, England)'
_journal_page_first 3366
_journal_page_last 3368
_journal_paper_doi 10.1039/b806150e
_journal_year 2008
_chemical_formula_moiety
;
0.47 C24 H15 O13 N3 Zn4, 0.53 C45 H30 O16 N6 Zn4, 4 C H Cl3
;
_chemical_formula_sum 'C39.13 H27 Cl11.5 N4.63 O14.5 Zn4'
_chemical_formula_weight 1463.06
_chemical_name_common '53% IRMOF-3 Ph-Urea'
_chemical_name_systematic
;
?
;
_space_group_IT_number 225
_symmetry_cell_setting cubic
_symmetry_space_group_name_Hall '-F 4 2 3'
_symmetry_space_group_name_H-M 'F m -3 m'
_atom_sites_solution_hydrogens none
_atom_sites_solution_primary direct
_atom_sites_solution_secondary difmap
_audit_creation_method SHELXL-97
_cell_angle_alpha 90.00
_cell_angle_beta 90.00
_cell_angle_gamma 90.00
_cell_formula_units_Z 8
_cell_length_a 25.6761(9)
_cell_length_b 25.6761(9)
_cell_length_c 25.6761(9)
_cell_measurement_reflns_used 3004
_cell_measurement_temperature 100(2)
_cell_measurement_theta_max 24.7
_cell_measurement_theta_min 2.75
_cell_volume 16927.3(10)
_computing_cell_refinement SAINT
_computing_data_collection 'Apex2 v.1.00-2.1 (Bruker, 2006)'
_computing_data_reduction 'SAINT v7.06A (Bruker, 2004)'
_computing_molecular_graphics 'SHELXTL 5.1 (Sheldrick, 1994)'
_computing_publication_material SHELXL97
_computing_structure_refinement 'SHELXL-97 (Sheldrick, 1997)'
_computing_structure_solution 'SHELXS-97 (Sheldrick, 1990)'
_diffrn_ambient_temperature 100(2)
_diffrn_measured_fraction_theta_full 0.998
_diffrn_measured_fraction_theta_max 0.998
_diffrn_measurement_device_type 'Bruker Apex'
_diffrn_measurement_method '\w \f'
_diffrn_radiation_monochromator graphite
_diffrn_radiation_source 'fine-focus sealed tube'
_diffrn_radiation_type MoK\a
_diffrn_radiation_wavelength 0.71073
_diffrn_reflns_av_R_equivalents 0.0528
_diffrn_reflns_av_sigmaI/netI 0.0272
_diffrn_reflns_limit_h_max 32
_diffrn_reflns_limit_h_min -28
_diffrn_reflns_limit_k_max 28
_diffrn_reflns_limit_k_min -32
_diffrn_reflns_limit_l_max 31
_diffrn_reflns_limit_l_min -16
_diffrn_reflns_number 12890
_diffrn_reflns_theta_full 27.10
_diffrn_reflns_theta_max 27.10
_diffrn_reflns_theta_min 1.59
_exptl_absorpt_coefficient_mu 1.525
_exptl_absorpt_correction_T_max 0.7502
_exptl_absorpt_correction_T_min 0.5806
_exptl_absorpt_correction_type multi-scan
_exptl_absorpt_process_details 'SADABS 2.10 (Sheldrick, 2004)'
_exptl_crystal_colour gold
_exptl_crystal_density_diffrn 1.148
_exptl_crystal_density_method 'not measured'
_exptl_crystal_description block
_exptl_crystal_F_000 5805
_exptl_crystal_size_max 0.40
_exptl_crystal_size_mid 0.40
_exptl_crystal_size_min 0.20
_platon_squeeze_details
;
;
_refine_diff_density_max 0.363
_refine_diff_density_min -0.393
_refine_diff_density_rms 0.066
_refine_ls_extinction_method none
_refine_ls_goodness_of_fit_ref 0.955
_refine_ls_hydrogen_treatment none
_refine_ls_matrix_type full
_refine_ls_number_parameters 28
_refine_ls_number_reflns 998
_refine_ls_number_restraints 0
_refine_ls_restrained_S_all 0.955
_refine_ls_R_factor_all 0.0892
_refine_ls_R_factor_gt 0.0541
_refine_ls_shift/su_max 0.000
_refine_ls_shift/su_mean 0.000
_refine_ls_structure_factor_coef Fsqd
_refine_ls_weighting_details 'calc w=1/[\s^2^(Fo^2^)+(0.0983P)^2^] where P=(Fo^2^+2Fc^2^)/3'
_refine_ls_weighting_scheme calc
_refine_ls_wR_factor_gt 0.1455
_refine_ls_wR_factor_ref 0.1579
_reflns_number_gt 586
_reflns_number_total 998
_reflns_threshold_expression I>2\s(I)
_cod_data_source_file b806150e.txt
_cod_data_source_block ecd223sqz
_cod_original_formula_sum 'C39.13 H27 Cl11.50 N4.63 O14.50 Zn4'
_cod_database_code 7103260

loop_
_symmetry_equiv_pos_as_xyz
'x, y, z'
'-x, -y, z'
'-x, y, -z'
'x, -y, -z'
'z, x, y'
'z, -x, -y'
'-z, -x, y'
'-z, x, -y'
'y, z, x'
'-y, z, -x'
'y, -z, -x'
'-y, -z, x'
'y, x, -z'
'-y, -x, -z'
'y, -x, z'
'-y, x, z'
'x, z, -y'
'-x, z, y'
'-x, -z, -y'
'x, -z, y'
'z, y, -x'
'z, -y, x'
'-z, y, x'
'-z, -y, -x'
'x, y+1/2, z+1/2'
'-x, -y+1/2, z+1/2'
'-x, y+1/2, -z+1/2'
'x, -y+1/2, -z+1/2'
'z, x+1/2, y+1/2'
'z, -x+1/2, -y+1/2'
'-z, -x+1/2, y+1/2'
'-z, x+1/2, -y+1/2'
'y, z+1/2, x+1/2'
'-y, z+1/2, -x+1/2'
'y, -z+1/2, -x+1/2'
'-y, -z+1/2, x+1/2'
'y, x+1/2, -z+1/2'
'-y, -x+1/2, -z+1/2'
'y, -x+1/2, z+1/2'
'-y, x+1/2, z+1/2'
'x, z+1/2, -y+1/2'
'-x, z+1/2, y+1/2'
'-x, -z+1/2, -y+1/2'
'x, -z+1/2, y+1/2'
'z, y+1/2, -x+1/2'
'z, -y+1/2, x+1/2'
'-z, y+1/2, x+1/2'
'-z, -y+1/2, -x+1/2'
'x+1/2, y, z+1/2'
'-x+1/2, -y, z+1/2'
'-x+1/2, y, -z+1/2'
'x+1/2, -y, -z+1/2'
'z+1/2, x, y+1/2'
'z+1/2, -x, -y+1/2'
'-z+1/2, -x, y+1/2'
'-z+1/2, x, -y+1/2'
'y+1/2, z, x+1/2'
'-y+1/2, z, -x+1/2'
'y+1/2, -z, -x+1/2'
'-y+1/2, -z, x+1/2'
'y+1/2, x, -z+1/2'
'-y+1/2, -x, -z+1/2'
'y+1/2, -x, z+1/2'
'-y+1/2, x, z+1/2'
'x+1/2, z, -y+1/2'
'-x+1/2, z, y+1/2'
'-x+1/2, -z, -y+1/2'
'x+1/2, -z, y+1/2'
'z+1/2, y, -x+1/2'
'z+1/2, -y, x+1/2'
'-z+1/2, y, x+1/2'
'-z+1/2, -y, -x+1/2'
'x+1/2, y+1/2, z'
'-x+1/2, -y+1/2, z'
'-x+1/2, y+1/2, -z'
'x+1/2, -y+1/2, -z'
'z+1/2, x+1/2, y'
'z+1/2, -x+1/2, -y'
'-z+1/2, -x+1/2, y'
'-z+1/2, x+1/2, -y'
'y+1/2, z+1/2, x'
'-y+1/2, z+1/2, -x'
'y+1/2, -z+1/2, -x'
'-y+1/2, -z+1/2, x'
'y+1/2, x+1/2, -z'
'-y+1/2, -x+1/2, -z'
'y+1/2, -x+1/2, z'
'-y+1/2, x+1/2, z'
'x+1/2, z+1/2, -y'
'-x+1/2, z+1/2, y'
'-x+1/2, -z+1/2, -y'
'x+1/2, -z+1/2, y'
'z+1/2, y+1/2, -x'
'z+1/2, -y+1/2, x'
'-z+1/2, y+1/2, x'
'-z+1/2, -y+1/2, -x'
'-x, -y, -z'
'x, y, -z'
'x, -y, z'
'-x, y, z'
'-z, -x, -y'
'-z, x, y'
'z, x, -y'
'z, -x, y'
'-y, -z, -x'
'y, -z, x'
'-y, z, x'
'y, z, -x'
'-y, -x, z'
'y, x, z'
'-y, x, -z'
'y, -x, -z'
'-x, -z, y'
'x, -z, -y'
'x, z, y'
'-x, z, -y'
'-z, -y, x'
'-z, y, -x'
'z, -y, -x'
'z, y, x'
'-x, -y+1/2, -z+1/2'
'x, y+1/2, -z+1/2'
'x, -y+1/2, z+1/2'
'-x, y+1/2, z+1/2'
'-z, -x+1/2, -y+1/2'
'-z, x+1/2, y+1/2'
'z, x+1/2, -y+1/2'
'z, -x+1/2, y+1/2'
'-y, -z+1/2, -x+1/2'
'y, -z+1/2, x+1/2'
'-y, z+1/2, x+1/2'
'y, z+1/2, -x+1/2'
'-y, -x+1/2, z+1/2'
'y, x+1/2, z+1/2'
'-y, x+1/2, -z+1/2'
'y, -x+1/2, -z+1/2'
'-x, -z+1/2, y+1/2'
'x, -z+1/2, -y+1/2'
'x, z+1/2, y+1/2'
'-x, z+1/2, -y+1/2'
'-z, -y+1/2, x+1/2'
'-z, y+1/2, -x+1/2'
'z, -y+1/2, -x+1/2'
'z, y+1/2, x+1/2'
'-x+1/2, -y, -z+1/2'
'x+1/2, y, -z+1/2'
'x+1/2, -y, z+1/2'
'-x+1/2, y, z+1/2'
'-z+1/2, -x, -y+1/2'
'-z+1/2, x, y+1/2'
'z+1/2, x, -y+1/2'
'z+1/2, -x, y+1/2'
'-y+1/2, -z, -x+1/2'
'y+1/2, -z, x+1/2'
'-y+1/2, z, x+1/2'
'y+1/2, z, -x+1/2'
'-y+1/2, -x, z+1/2'
'y+1/2, x, z+1/2'
'-y+1/2, x, -z+1/2'
'y+1/2, -x, -z+1/2'
'-x+1/2, -z, y+1/2'
'x+1/2, -z, -y+1/2'
'x+1/2, z, y+1/2'
'-x+1/2, z, -y+1/2'
'-z+1/2, -y, x+1/2'
'-z+1/2, y, -x+1/2'
'z+1/2, -y, -x+1/2'
'z+1/2, y, x+1/2'
'-x+1/2, -y+1/2, -z'
'x+1/2, y+1/2, -z'
'x+1/2, -y+1/2, z'
'-x+1/2, y+1/2, z'
'-z+1/2, -x+1/2, -y'
'-z+1/2, x+1/2, y'
'z+1/2, x+1/2, -y'
'z+1/2, -x+1/2, y'
'-y+1/2, -z+1/2, -x'
'y+1/2, -z+1/2, x'
'-y+1/2, z+1/2, x'
'y+1/2, z+1/2, -x'
'-y+1/2, -x+1/2, z'
'y+1/2, x+1/2, z'
'-y+1/2, x+1/2, -z'
'y+1/2, -x+1/2, -z'
'-x+1/2, -z+1/2, y'
'x+1/2, -z+1/2, -y'
'x+1/2, z+1/2, y'
'-x+1/2, z+1/2, -y'
'-z+1/2, -y+1/2, x'
'-z+1/2, y+1/2, -x'
'z+1/2, -y+1/2, -x'
'z+1/2, y+1/2, x'

loop_
_atom_site_label
_atom_site_type_symbol
_atom_site_fract_x
_atom_site_fract_y
_atom_site_fract_z
_atom_site_U_iso_or_equiv
_atom_site_adp_type
_atom_site_occupancy
_atom_site_symmetry_multiplicity
_atom_site_calc_flag
_atom_site_refinement_flags
_atom_site_disorder_assembly
_atom_site_disorder_group
Zn1 Zn 0.793480(18) 0.706520(18) 0.706520(18) 0.0632(4) Uani 1 6 d S . .
C1 C 0.7500 0.7500 0.6111(2) 0.0829(17) Uani 1 4 d S . .
C2 C 0.7500 0.7500 0.5540(2) 0.0877(19) Uani 1 4 d S . .
C3 C 0.7713(3) 0.7093(3) 0.5258(2) 0.100(4) Uani 0.50 1 d P . .
O1 O 0.7500 0.7500 0.7500 0.057(2) Uani 1 24 d S . .
O2 O 0.78049(9) 0.71951(9) 0.63397(12) 0.0999(11) Uani 1 2 d S . .

loop_
_atom_site_aniso_label
_atom_site_aniso_U_11
_atom_site_aniso_U_22
_atom_site_aniso_U_33
_atom_site_aniso_U_23
_atom_site_aniso_U_13
_atom_site_aniso_U_12
Zn1 0.0632(4) 0.0632(4) 0.0632(4) -0.0016(2) 0.0016(2) 0.0016(2)
C1 0.097(3) 0.097(3) 0.054(4) 0.000 0.000 -0.012(4)
C2 0.094(3) 0.094(3) 0.076(4) 0.000 0.000 0.000(4)
C3 0.127(8) 0.099(6) 0.075(3) 0.005(3) 0.006(4) -0.006(6)
O1 0.057(2) 0.057(2) 0.057(2) 0.000 0.000 0.000
O2 0.1204(17) 0.1204(17) 0.0588(19) 0.0010(13) -0.0010(13) 0.024(2)

loop_
_atom_type_symbol
_atom_type_description
_atom_type_scat_dispersion_real
_atom_type_scat_dispersion_imag
_atom_type_scat_source
C C 0.0033 0.0016 'International Tables Vol C Tables 4.2.6.8 and 6.1.1.4'
H H 0.0000 0.0000 'International Tables Vol C Tables 4.2.6.8 and 6.1.1.4'
N N 0.0061 0.0033 'International Tables Vol C Tables 4.2.6.8 and 6.1.1.4'
O O 0.0106 0.0060 'International Tables Vol C Tables 4.2.6.8 and 6.1.1.4'
Cl Cl 0.1484 0.1585 'International Tables Vol C Tables 4.2.6.8 and 6.1.1.4'
Zn Zn 0.2839 1.4301 'International Tables Vol C Tables 4.2.6.8 and 6.1.1.4'

loop_
_geom_angle_atom_site_label_1
_geom_angle_atom_site_label_2
_geom_angle_atom_site_label_3
_geom_angle
_geom_angle_site_symmetry_1
_geom_angle_site_symmetry_3
_geom_angle_publ_flag
O2 Zn1 O2 107.85(11) 79_665 58_656 ?
O2 Zn1 O2 107.85(11) 79_665 . ?
O2 Zn1 O2 107.85(11) 58_656 . ?
O2 Zn1 O1 111.05(11) 79_665 . ?
O2 Zn1 O1 111.05(11) 58_656 . ?
O2 Zn1 O1 111.05(11) . . ?
O2 Zn1 Zn1 124.24(8) 79_665 74_665 ?
O2 Zn1 Zn1 124.24(9) 58_656 74_665 ?
O2 Zn1 Zn1 75.79(11) . 74_665 ?
O1 Zn1 Zn1 35.3 . 74_665 ?
O2 Zn1 Zn1 75.78(11) 79_665 28_566 ?
O2 Zn1 Zn1 124.24(8) 58_656 28_566 ?
O2 Zn1 Zn1 124.24(8) . 28_566 ?
O1 Zn1 Zn1 35.264(1) . 28_566 ?
Zn1 Zn1 Zn1 60.000(1) 74_665 28_566 ?
O2 Zn1 Zn1 124.24(8) 79_665 51_656 ?
O2 Zn1 Zn1 75.78(11) 58_656 51_656 ?
O2 Zn1 Zn1 124.24(9) . 51_656 ?
O1 Zn1 Zn1 35.264(1) . 51_656 ?
Zn1 Zn1 Zn1 60.000(1) 74_665 51_656 ?
Zn1 Zn1 Zn1 60.0 28_566 51_656 ?
O2 C1 O2 124.0(6) 74_665 . ?
O2 C1 C2 118.0(3) 74_665 . ?
O2 C1 C2 118.0(3) . . ?
C3 C2 C3 108.8(7) . 110 ?
C3 C2 C3 29.4(8) . 181_665 ?
C3 C2 C3 116.8(7) 110 181_665 ?
C3 C2 C3 116.8(7) . 74_665 ?
C3 C2 C3 29.4(8) 110 74_665 ?
C3 C2 C3 108.8(7) 181_665 74_665 ?
C3 C2 C1 121.6(3) . . ?
C3 C2 C1 121.6(3) 110 . ?
C3 C2 C1 121.6(3) 181_665 . ?
C3 C2 C1 121.6(3) 74_665 . ?
C3 C3 C3 90.000(1) 181_665 98_556 ?
C3 C3 C2 75.3(4) 181_665 . ?
C3 C3 C2 121.6(3) 98_556 . ?
C3 C3 C3 62.0(6) 181_665 86_666 ?
C3 C3 C3 28.0(6) 98_556 86_666 ?
C2 C3 C3 110.1(6) . 86_666 ?
Zn1 O1 Zn1 109.472(1) 74_665 . ?
Zn1 O1 Zn1 109.5 74_665 28_566 ?
Zn1 O1 Zn1 109.5 . 28_566 ?
Zn1 O1 Zn1 109.471(1) 74_665 51_656 ?
Zn1 O1 Zn1 109.472(1) . 51_656 ?
Zn1 O1 Zn1 109.470(1) 28_566 51_656 ?
C1 O2 Zn1 132.2(4) . . ?

loop_
_geom_bond_atom_site_label_1
_geom_bond_atom_site_label_2
_geom_bond_distance
_geom_bond_site_symmetry_2
_geom_bond_publ_flag
Zn1 O2 1.922(3) 79_665 ?
Zn1 O2 1.922(3) 58_656 ?
Zn1 O2 1.922(3) . ?
Zn1 O1 1.9336(8) . ?
Zn1 Zn1 3.1576(13) 74_665 ?
Zn1 Zn1 3.1576(13) 28_566 ?
Zn1 Zn1 3.1576(13) 51_656 ?
C1 O2 1.254(4) 74_665 ?
C1 O2 1.254(4) . ?
C1 C2 1.465(8) . ?
C2 C3 1.385(7) . ?
C2 C3 1.385(7) 110 ?
C2 C3 1.385(7) 181_665 ?
C2 C3 1.385(7) 74_665 ?
C3 C3 0.702(18) 181_665 ?
C3 C3 1.322(12) 98_556 ?
C3 C3 1.497(14) 86_666 ?
O1 Zn1 1.9336(8) 74_665 ?
O1 Zn1 1.9337(8) 28_566 ?
O1 Zn1 1.9337(8) 51_656 ?

loop_
_geom_torsion_atom_site_label_1
_geom_torsion_atom_site_label_2
_geom_torsion_atom_site_label_3
_geom_torsion_atom_site_label_4
_geom_torsion
_geom_torsion_site_symmetry_1
_geom_torsion_site_symmetry_2
_geom_torsion_site_symmetry_3
_geom_torsion_site_symmetry_4
_geom_torsion_publ_flag
O2 C1 C2 C3 -162.7(4) 74_665 . . . ?
O2 C1 C2 C3 17.3(4) . . . . ?
O2 C1 C2 C3 -17.3(4) 74_665 . . 110 ?
O2 C1 C2 C3 162.7(4) . . . 110 ?
O2 C1 C2 C3 162.7(4) 74_665 . . 181_665 ?
O2 C1 C2 C3 -17.3(4) . . . 181_665 ?
O2 C1 C2 C3 17.3(5) 74_665 . . 74_665 ?
O2 C1 C2 C3 -162.7(5) . . . 74_665 ?
C3 C2 C3 C3 111.5(6) 110 . . 181_665 ?
C3 C2 C3 C3 80.7(3) 74_665 . . 181_665 ?
C1 C2 C3 C3 -99.3(3) . . . 181_665 ?
C3 C2 C3 C3 30.8(7) 110 . . 98_556 ?
C3 C2 C3 C3 -80.7(3) 181_665 . . 98_556 ?
C3 C2 C3 C3 -0.002(4) 74_665 . . 98_556 ?
C1 C2 C3 C3 180.000(3) . . . 98_556 ?
C3 C2 C3 C3 59.2(12) 110 . . 86_666 ?
C3 C2 C3 C3 -52.3(7) 181_665 . . 86_666 ?
C3 C2 C3 C3 28.5(5) 74_665 . . 86_666 ?
C1 C2 C3 C3 -151.5(5) . . . 86_666 ?
O2 Zn1 O1 Zn1 120.0 79_665 . . 74_665 ?
O2 Zn1 O1 Zn1 -120.0 58_656 . . 74_665 ?
O2 Zn1 O1 Zn1 0.000(1) . . . 74_665 ?
Zn1 Zn1 O1 Zn1 120.0 28_566 . . 74_665 ?
Zn1 Zn1 O1 Zn1 -120.0 51_656 . . 74_665 ?
O2 Zn1 O1 Zn1 0.0 79_665 . . 28_566 ?
O2 Zn1 O1 Zn1 120.0 58_656 . . 28_566 ?
O2 Zn1 O1 Zn1 -120.0 . . . 28_566 ?
Zn1 Zn1 O1 Zn1 -120.0 74_665 . . 28_566 ?
Zn1 Zn1 O1 Zn1 120.0 51_656 . . 28_566 ?
O2 Zn1 O1 Zn1 -120.0 79_665 . . 51_656 ?
O2 Zn1 O1 Zn1 0.0 58_656 . . 51_656 ?
O2 Zn1 O1 Zn1 120.0 . . . 51_656 ?
Zn1 Zn1 O1 Zn1 120.0 74_665 . . 51_656 ?
Zn1 Zn1 O1 Zn1 -120.0 28_566 . . 51_656 ?
O2 C1 O2 Zn1 0.000(5) 74_665 . . . ?
C2 C1 O2 Zn1 180.000(2) . . . . ?
O2 Zn1 O2 C1 -121.88(12) 79_665 . . . ?
O2 Zn1 O2 C1 121.88(12) 58_656 . . . ?
O1 Zn1 O2 C1 0.000(2) . . . . ?
Zn1 Zn1 O2 C1 0.000(2) 74_665 . . . ?
Zn1 Zn1 O2 C1 -37.22(4) 28_566 . . . ?
Zn1 Zn1 O2 C1 37.22(5) 51_656 . . . ?

loop_
_platon_squeeze_void_nr
_platon_squeeze_void_average_x
_platon_squeeze_void_average_y
_platon_squeeze_void_average_z
_platon_squeeze_void_volume
_platon_squeeze_void_count_electrons
1 -0.016 -0.007 -0.006 12852.2 2889.8
